data_7155293
loop_
_publ_author_name
'Ranjith, Jala'
'Rajesh, Nomula'
'Sridhar, Balasubramanian'
'Radha Krishna, Palakodety'

_publ_section_title
;
 Intramolecular oxyacetoxylation of N-allylamides: an expeditious
 synthesis of oxazolines and oxazines by using a PhI(OAc)2/hydrogen
 fluoride-pyridine system.
;
_journal_issue 42
_journal_name_full 'Organic &amp; biomolecular chemistry'
_journal_page_first 10074
_journal_page_last 10079
_journal_paper_doi 10.1039/c6ob01752e
_journal_volume 14
_journal_year 2016
_chemical_formula_moiety 'C26 H20 F4 N2 O4'
_chemical_formula_sum 'C26 H20 F4 N2 O4'
_chemical_formula_weight 500.44
_chemical_name_systematic
'2-(4-Fluoro-2-(4-(trifluoromethyl)benzamido)phenyl)-6-phenyl-5,6-dihydro-4H-1,3-oxazin-5-yl acetate'
_space_group_crystal_system triclinic
_space_group_IT_number 2
_space_group_name_Hall '-P 1'
_space_group_name_H-M_alt 'P -1'
_symmetry_space_group_name_Hall '-P 1'
_symmetry_space_group_name_H-M 'P -1'
_atom_sites_solution_hydrogens geom
_audit_creation_method SHELXL-2014/7
_audit_update_record
;
2016-09-22 deposited with the CCDC.
2016-10-04 downloaded from the CCDC.
;
_cell_angle_alpha 76.436(3)
_cell_angle_beta 80.414(3)
_cell_angle_gamma 70.405(3)
_cell_formula_units_Z 4
_cell_length_a 9.7279(17)
_cell_length_b 11.657(2)
_cell_length_c 22.965(4)
_cell_measurement_reflns_used 5583
_cell_measurement_temperature 294(2)
_cell_measurement_theta_max 22.68
_cell_measurement_theta_min 2.25
_cell_volume 2373.9(7)
_computing_cell_refinement 'SAINT (Bruker, 2001)'
_computing_data_collection 'SMART (Bruker, 2001)'
_computing_data_reduction 'SAINT (Bruker, 2001)'
_computing_molecular_graphics 'SHELXL2014 (Sheldrick, 2015)'
_computing_publication_material 'SHELXL2014 (Sheldrick, 2015)'
_computing_structure_refinement 'SHELXL-2014/7 (Sheldrick, 2015)'
_computing_structure_solution 'SHELXL-2014/7 (Sheldrick, 2015)'
_diffrn_ambient_temperature 294(2)
_diffrn_measured_fraction_theta_full 0.997
_diffrn_measured_fraction_theta_max 0.997
_diffrn_measurement_device_type 'Bruker SMART APEX CCD area-detector'
_diffrn_measurement_method \w
_diffrn_radiation_type MoK\a
_diffrn_radiation_wavelength 0.71073
_diffrn_reflns_av_R_equivalents 0.0286
_diffrn_reflns_av_unetI/netI 0.0353
_diffrn_reflns_Laue_measured_fraction_full 0.997
_diffrn_reflns_Laue_measured_fraction_max 0.997
_diffrn_reflns_limit_h_max 11
_diffrn_reflns_limit_h_min -11
_diffrn_reflns_limit_k_max 13
_diffrn_reflns_limit_k_min -13
_diffrn_reflns_limit_l_max 27
_diffrn_reflns_limit_l_min -27
_diffrn_reflns_number 23019
_diffrn_reflns_point_group_measured_fraction_full 0.997
_diffrn_reflns_point_group_measured_fraction_max 0.997
_diffrn_reflns_theta_full 25.000
_diffrn_reflns_theta_max 25.000
_diffrn_reflns_theta_min 1.833
_exptl_absorpt_coefficient_mu 0.116
_exptl_absorpt_correction_T_max 0.98
_exptl_absorpt_correction_T_min 0.92
_exptl_absorpt_correction_type multi-scan
_exptl_absorpt_process_details 'SADABS; Bruker,2001'
_exptl_crystal_colour colorless
_exptl_crystal_density_diffrn 1.400
_exptl_crystal_description block
_exptl_crystal_F_000 1032
_exptl_crystal_size_max 0.180
_exptl_crystal_size_mid 0.160
_exptl_crystal_size_min 0.080
_refine_diff_density_max 0.515
_refine_diff_density_min -0.468
_refine_diff_density_rms 0.079
_refine_ls_extinction_method none
_refine_ls_goodness_of_fit_ref 1.041
_refine_ls_hydrogen_treatment constr
_refine_ls_matrix_type full
_refine_ls_number_parameters 679
_refine_ls_number_reflns 8336
_refine_ls_number_restraints 54
_refine_ls_restrained_S_all 1.047
_refine_ls_R_factor_all 0.1051
_refine_ls_R_factor_gt 0.0717
_refine_ls_shift/su_max 0.000
_refine_ls_shift/su_mean 0.000
_refine_ls_structure_factor_coef Fsqd
_refine_ls_weighting_details 'w=1/[\s^2^(Fo^2^)+(0.1250P)^2^+0.7774P] where P=(Fo^2^+2Fc^2^)/3'
_refine_ls_weighting_scheme calc
_refine_ls_wR_factor_gt 0.2042
_refine_ls_wR_factor_ref 0.2363
_reflns_Friedel_coverage 0.000
_reflns_number_gt 5234
_reflns_number_total 8336
_reflns_threshold_expression 'I > 2\s(I)'
_cod_data_source_file c6ob01752e2.cif
_cod_data_source_block BD71m
_cod_depositor_comments 'Adding full bibliography for 7155293--7155294.cif.'
_cod_original_cell_volume 2373.8(7)
_cod_database_code 7155293
_shelx_shelxl_version_number 2014/7
_shelx_space_group_comment
;
The symmetry employed for this shelxl refinement is uniquely defined
by the following loop, which should always be used as a source of
symmetry information in preference to the above space-group names.
They are only intended as comments.
;
_shelx_estimated_absorpt_t_min 0.979
_shelx_estimated_absorpt_t_max 0.991

loop_
_space_group_symop_operation_xyz
'x, y, z'
'-x, -y, -z'

loop_
_atom_site_label
_atom_site_type_symbol
_atom_site_fract_x
_atom_site_fract_y
_atom_site_fract_z
_atom_site_U_iso_or_equiv
_atom_site_adp_type
_atom_site_occupancy
_atom_site_site_symmetry_order
_atom_site_calc_flag
_atom_site_refinement_flags_posn
_atom_site_refinement_flags_adp
_atom_site_refinement_flags_occupancy
_atom_site_disorder_assembly
_atom_site_disorder_group
C1A C 0.4979(3) 0.6841(3) 0.65090(12) 0.0552(7) Uani 1 1 d . . . . .
C2A C 0.6011(3) 0.7283(3) 0.66769(12) 0.0547(7) Uani 1 1 d . . . . .
C3A C 0.6802(3) 0.7914(3) 0.62292(13) 0.0636(8) Uani 1 1 d . . . . .
H3A H 0.7482 0.8221 0.6329 0.076 Uiso 1 1 calc R U . . .
C4A C 0.6557(4) 0.8074(3) 0.56411(14) 0.0732(9) Uani 1 1 d . . . . .
C5A C 0.5580(4) 0.7658(3) 0.54633(14) 0.0763(9) Uani 1 1 d . . . . .
H5A H 0.5442 0.7786 0.5059 0.092 Uiso 1 1 calc R U . . .
C6A C 0.4798(3) 0.7036(3) 0.59055(13) 0.0657(8) Uani 1 1 d . . . . .
H6A H 0.4125 0.6737 0.5794 0.079 Uiso 1 1 calc R U . . .
C7A C 0.4049(3) 0.6205(3) 0.69587(13) 0.0592(7) Uani 1 1 d . . . . .
C8A C 0.1967(3) 0.5491(3) 0.70464(14) 0.0691(8) Uani 1 1 d . . . . .
H8A H 0.1209 0.6244 0.7138 0.083 Uiso 1 1 calc R U . . .
C9A C 0.2522(4) 0.4675(3) 0.76220(14) 0.0745(9) Uani 1 1 d . . . . .
H9A H 0.3243 0.3894 0.7543 0.089 Uiso 1 1 calc R U . . .
C10A C 0.3194(4) 0.5348(4) 0.79291(15) 0.0832(10) Uani 1 1 d . . . . .
H10A H 0.2413 0.5922 0.8137 0.100 Uiso 1 1 calc R U . . .
H10B H 0.3795 0.4747 0.8229 0.100 Uiso 1 1 calc R U . . .
C11A C 0.1369(3) 0.4907(3) 0.66611(14) 0.0625(7) Uani 1 1 d . . . . .
C12A C 0.2229(4) 0.3893(4) 0.64245(18) 0.0852(10) Uani 1 1 d . . . . .
H12A H 0.3187 0.3509 0.6525 0.102 Uiso 1 1 calc R U . . .
C13A C 0.1692(5) 0.3436(4) 0.60388(19) 0.0939(11) Uani 1 1 d . . . . .
H13A H 0.2293 0.2760 0.5873 0.113 Uiso 1 1 calc R U . . .
C14A C 0.0283(5) 0.3975(4) 0.59022(19) 0.0926(11) Uani 1 1 d . . . . .
H14A H -0.0088 0.3664 0.5647 0.111 Uiso 1 1 calc R U . . .
C15A C -0.0575(4) 0.4963(4) 0.6138(2) 0.1018(13) Uani 1 1 d . . . . .
H15A H -0.1541 0.5330 0.6046 0.122 Uiso 1 1 calc R U . . .
C16A C -0.0037(4) 0.5431(3) 0.65144(17) 0.0804(10) Uani 1 1 d . . . . .
H16A H -0.0642 0.6117 0.6672 0.097 Uiso 1 1 calc R U . . .
C17A C 0.1475(6) 0.3330(6) 0.83467(19) 0.1058(15) Uani 1 1 d . . . . .
C18A C 0.0138(6) 0.3271(6) 0.8773(2) 0.153(2) Uani 1 1 d . . . . .
H18A H 0.0268 0.2431 0.8982 0.229 Uiso 1 1 calc R U . . .
H18B H -0.0705 0.3552 0.8551 0.229 Uiso 1 1 calc R U . . .
H18C H -0.0001 0.3792 0.9059 0.229 Uiso 1 1 calc R U . . .
C19A C 0.7151(3) 0.7382(3) 0.75472(14) 0.0661(8) Uani 1 1 d . . . . .
C20A C 0.7110(3) 0.6999(3) 0.82150(14) 0.0722(9) Uani 1 1 d . . . . .
C21A C 0.6135(5) 0.6456(6) 0.85695(17) 0.1272(19) Uani 1 1 d . . . . .
H21A H 0.5438 0.6304 0.8392 0.153 Uiso 1 1 calc R U . . .
C22A C 0.6165(6) 0.6129(6) 0.91838(18) 0.145(2) Uani 1 1 d . . . . .
H22A H 0.5500 0.5751 0.9417 0.174 Uiso 1 1 calc R U . . .
C23A C 0.7175(5) 0.6359(5) 0.94509(18) 0.1078(14) Uani 1 1 d . . . . .
C24A C 0.8145(5) 0.6895(5) 0.91072(19) 0.1087(14) Uani 1 1 d . . . . .
H24A H 0.8839 0.7049 0.9286 0.130 Uiso 1 1 calc R U . . .
C25A C 0.8109(4) 0.7212(4) 0.84970(17) 0.0938(12) Uani 1 1 d . . . . .
H25A H 0.8783 0.7583 0.8267 0.113 Uiso 1 1 calc R U . . .
C26A C 0.7179(9) 0.5999(10) 1.0116(3) 0.169(3) Uani 1 1 d . . . . .
F1A F 0.7346(3) 0.8692(2) 0.52201(9) 0.1067(7) Uani 1 1 d . . . . .
F2A F 0.8367(6) 0.5164(7) 1.02838(19) 0.255(3) Uani 1 1 d . . . . .
F3A F 0.7215(9) 0.6916(6) 1.03493(17) 0.275(3) Uani 1 1 d . . . . .
F4A F 0.6166(6) 0.5644(6) 1.04095(14) 0.244(3) Uani 1 1 d . . . . .
N1A N 0.4091(3) 0.6034(2) 0.75188(11) 0.0673(7) Uani 1 1 d . . . . .
N2A N 0.6211(3) 0.7072(2) 0.72851(10) 0.0624(6) Uani 1 1 d . . . . .
H2A H 0.5660 0.6692 0.7528 0.075 Uiso 1 1 calc R U . . .
O1A O 0.3193(2) 0.5828(2) 0.66811(9) 0.0742(6) Uani 1 1 d . . . . .
O2A O 0.1277(3) 0.4442(3) 0.80020(11) 0.0910(7) Uani 1 1 d . . . . .
O3A O 0.2577(6) 0.2514(4) 0.8313(2) 0.176(2) Uani 1 1 d . . . . .
O4A O 0.8000(3) 0.7936(2) 0.72676(10) 0.0852(7) Uani 1 1 d . . . . .
C1B C 0.6718(3) 1.0028(3) 0.31505(13) 0.0554(7) Uani 1 1 d . . . . .
C2B C 0.7639(3) 1.0578(3) 0.27094(13) 0.0594(7) Uani 1 1 d . . . . .
C3B C 0.8671(3) 1.0974(3) 0.28970(14) 0.0652(8) Uani 1 1 d . . . . .
H3B H 0.9292 1.1327 0.2615 0.078 Uiso 1 1 calc R U . . .
C4B C 0.8757(3) 1.0836(3) 0.34938(14) 0.0652(8) Uani 1 1 d . . . . .
C5B C 0.7911(3) 1.0293(3) 0.39340(14) 0.0659(8) Uani 1 1 d . . . . .
H5B H 0.8021 1.0189 0.4340 0.079 Uiso 1 1 calc R U . . .
C6B C 0.6891(3) 0.9905(3) 0.37494(13) 0.0626(7) Uani 1 1 d . . . . .
H6B H 0.6293 0.9546 0.4041 0.075 Uiso 1 1 calc R U . . .
C7B C 0.5582(3) 0.9594(3) 0.29910(13) 0.0599(7) Uani 1 1 d . . . . .
C8B C 0.3536(3) 0.8872(3) 0.34170(14) 0.0683(8) Uani 1 1 d . . . . .
H8B H 0.2804 0.9697 0.3376 0.082 Uiso 1 1 calc R U . . .
C9B C 0.3685(4) 0.8420(3) 0.28503(15) 0.0754(9) Uani 1 1 d . . . . .
H9B H 0.4398 0.7587 0.2882 0.090 Uiso 1 1 calc R U . . .
C10B C 0.4182(4) 0.9284(4) 0.23228(15) 0.0797(10) Uani 1 1 d . . . . .
H10C H 0.4582 0.8848 0.1991 0.096 Uiso 1 1 calc R U . . .
H10D H 0.3338 0.9980 0.2195 0.096 Uiso 1 1 calc R U . . .
C11B C 0.3074(3) 0.8076(3) 0.39855(13) 0.0622(8) Uani 1 1 d . . . . .
C12B C 0.2004(4) 0.8629(3) 0.43875(15) 0.0790(9) Uani 1 1 d . . . . .
H12B H 0.1592 0.9488 0.4311 0.095 Uiso 1 1 calc R U . . .
C13B C 0.1523(4) 0.7935(5) 0.49056(16) 0.0946(12) Uani 1 1 d . . . . .
H13B H 0.0782 0.8329 0.5171 0.114 Uiso 1 1 calc R U . . .
C14B C 0.2120(5) 0.6688(5) 0.50302(17) 0.0912(12) Uani 1 1 d . . . . .
H14B H 0.1801 0.6225 0.5382 0.109 Uiso 1 1 calc R U . . .
C15B C 0.3187(5) 0.6115(4) 0.4638(2) 0.0970(12) Uani 1 1 d . . . . .
H15B H 0.3603 0.5257 0.4721 0.116 Uiso 1 1 calc R U . . .
C16B C 0.3655(4) 0.6801(4) 0.41184(19) 0.0892(11) Uani 1 1 d . . . . .
H16B H 0.4379 0.6398 0.3850 0.107 Uiso 1 1 calc R U . . .
C17B C 0.2193(6) 0.7391(5) 0.26118(18) 0.0932(11) Uani 1 1 d . . . . .
C18B C 0.0653(5) 0.7519(5) 0.2542(2) 0.1277(18) Uani 1 1 d . . . . .
H18D H 0.0601 0.6744 0.2486 0.192 Uiso 1 1 calc R U . . .
H18E H 0.0327 0.8152 0.2198 0.192 Uiso 1 1 calc R U . . .
H18F H 0.0037 0.7743 0.2896 0.192 Uiso 1 1 calc R U . . .
C19B C 0.8173(4) 1.1247(4) 0.16138(15) 0.0828(10) Uani 1 1 d . . . . .
C20B C 0.7824(4) 1.1147(4) 0.10202(15) 0.0836(10) Uani 1 1 d . . . . .
C21B C 0.7126(7) 1.0418(6) 0.09363(19) 0.137(2) Uani 1 1 d . . . . .
H21B H 0.6793 0.9917 0.1269 0.164 Uiso 1 1 calc R U . . .
C22B C 0.6870(7) 1.0372(7) 0.0370(2) 0.162(3) Uani 1 1 d . . . . .
H22B H 0.6362 0.9846 0.0336 0.194 Uiso 1 1 calc R U . . .
C23B C 0.7305(6) 1.1027(6) -0.01113(18) 0.1270(18) Uani 1 1 d . . . . .
C24B C 0.7891(11) 1.1845(11) -0.0037(2) 0.274(6) Uani 1 1 d . . . . .
H24B H 0.8151 1.2381 -0.0373 0.328 Uiso 1 1 calc R U . . .
C25B C 0.8129(9) 1.1930(9) 0.0524(2) 0.235(5) Uani 1 1 d . . . . .
H25B H 0.8508 1.2542 0.0559 0.281 Uiso 1 1 calc R U . . .
C26B C 0.7066(9) 1.0967(9) -0.0726(3) 0.169(3) Uani 1 1 d D . . . .
F1B F 0.9745(2) 1.1258(2) 0.36624(8) 0.0878(6) Uani 1 1 d . . . . .
N1B N 0.5288(3) 0.9754(3) 0.24587(11) 0.0746(7) Uani 1 1 d . . . . .
N2B N 0.7492(3) 1.0694(3) 0.21044(11) 0.0712(7) Uani 1 1 d . . . . .
H2B H 0.6881 1.0367 0.2033 0.085 Uiso 1 1 calc R U . . .
O1B O 0.4921(2) 0.90089(19) 0.34912(9) 0.0646(5) Uani 1 1 d . . . . .
O2B O 0.2283(2) 0.8371(2) 0.27663(10) 0.0801(6) Uani 1 1 d . . . . .
O3B O 0.3215(5) 0.6529(4) 0.2538(2) 0.1533(15) Uani 1 1 d . . . . .
O4B O 0.9015(4) 1.1806(3) 0.16309(12) 0.1234(11) Uani 1 1 d . . . . .
F2B F 0.6785(15) 1.2079(10) -0.1099(3) 0.233(4) Uani 0.619(8) 1 d D U P A 1
F3B F 0.8214(11) 1.0946(15) -0.1115(3) 0.211(4) Uani 0.619(8) 1 d D U P A 1
F4B F 0.670(2) 0.9979(12) -0.0743(4) 0.225(4) Uani 0.619(8) 1 d D U P A 1
F2D F 0.5757(19) 1.167(2) -0.0883(8) 0.234(6) Uani 0.381(8) 1 d D U P A 2
F3D F 0.806(2) 0.9988(18) -0.0924(7) 0.232(5) Uani 0.381(8) 1 d D U P A 2
F4D F 0.5724(18) 1.092(3) -0.0740(7) 0.205(5) Uani 0.381(8) 1 d D U P A 2

loop_
_atom_site_aniso_label
_atom_site_aniso_U_11
_atom_site_aniso_U_22
_atom_site_aniso_U_33
_atom_site_aniso_U_23
_atom_site_aniso_U_13
_atom_site_aniso_U_12
C1A 0.0517(15) 0.0616(17) 0.0537(16) -0.0075(13) -0.0021(12) -0.0230(13)
C2A 0.0527(15) 0.0587(16) 0.0541(16) -0.0073(13) -0.0022(12) -0.0228(13)
C3A 0.0621(17) 0.0681(18) 0.0666(19) -0.0080(15) 0.0002(14) -0.0342(15)
C4A 0.082(2) 0.082(2) 0.0591(19) -0.0001(16) 0.0037(16) -0.0433(18)
C5A 0.090(2) 0.093(2) 0.0523(17) -0.0039(16) -0.0030(16) -0.045(2)
C6A 0.0668(18) 0.077(2) 0.0598(18) -0.0079(15) -0.0085(14) -0.0327(16)
C7A 0.0570(16) 0.0698(18) 0.0564(17) -0.0041(14) -0.0080(13) -0.0311(14)
C8A 0.0624(18) 0.082(2) 0.072(2) -0.0114(16) -0.0014(15) -0.0386(16)
C9A 0.0706(19) 0.093(2) 0.068(2) -0.0041(17) 0.0010(16) -0.0462(18)
C10A 0.092(2) 0.119(3) 0.0596(19) -0.0039(18) -0.0035(17) -0.072(2)
C11A 0.0563(17) 0.0718(19) 0.0670(18) -0.0114(15) -0.0044(14) -0.0320(15)
C12A 0.0615(19) 0.090(2) 0.110(3) -0.032(2) -0.0117(19) -0.0208(19)
C13A 0.095(3) 0.083(2) 0.113(3) -0.043(2) -0.005(2) -0.026(2)
C14A 0.102(3) 0.090(3) 0.107(3) -0.032(2) -0.031(2) -0.038(2)
C15A 0.078(2) 0.114(3) 0.126(3) -0.040(3) -0.040(2) -0.020(2)
C16A 0.066(2) 0.083(2) 0.098(3) -0.0327(19) -0.0185(18) -0.0160(17)
C17A 0.138(4) 0.141(4) 0.073(2) -0.009(3) 0.005(3) -0.102(4)
C18A 0.195(5) 0.246(7) 0.086(3) -0.025(3) 0.031(3) -0.182(5)
C19A 0.0610(17) 0.083(2) 0.0669(19) -0.0153(16) -0.0009(14) -0.0399(16)
C20A 0.0649(18) 0.102(2) 0.0654(19) -0.0148(17) -0.0047(15) -0.0471(18)
C21A 0.128(3) 0.240(6) 0.066(2) -0.009(3) -0.014(2) -0.136(4)
C22A 0.143(4) 0.277(7) 0.066(3) 0.004(3) -0.011(2) -0.155(5)
C23A 0.117(3) 0.163(4) 0.069(2) -0.010(2) -0.020(2) -0.078(3)
C24A 0.114(3) 0.161(4) 0.087(3) -0.013(3) -0.031(2) -0.086(3)
C25A 0.098(3) 0.134(3) 0.080(2) -0.009(2) -0.020(2) -0.077(3)
C26A 0.185(6) 0.297(10) 0.087(4) -0.012(5) -0.045(4) -0.158(7)
F1A 0.1286(18) 0.1409(19) 0.0676(12) 0.0071(12) 0.0086(11) -0.0908(16)
F2A 0.220(5) 0.379(8) 0.113(3) 0.064(4) -0.061(3) -0.076(5)
F3A 0.476(10) 0.347(8) 0.093(2) -0.027(3) -0.064(4) -0.239(8)
F4A 0.278(5) 0.465(8) 0.0732(19) 0.011(3) -0.017(2) -0.267(6)
N1A 0.0676(15) 0.0913(18) 0.0542(15) -0.0021(12) -0.0049(11) -0.0477(14)
N2A 0.0622(14) 0.0791(16) 0.0560(14) -0.0043(12) -0.0046(11) -0.0413(13)
O1A 0.0766(13) 0.1061(17) 0.0597(12) -0.0013(11) -0.0106(10) -0.0618(13)
O2A 0.0911(16) 0.118(2) 0.0786(15) -0.0058(14) 0.0124(12) -0.0694(15)
O3A 0.187(4) 0.123(3) 0.184(4) 0.042(3) 0.016(3) -0.068(3)
O4A 0.0858(15) 0.1210(19) 0.0752(15) -0.0170(13) 0.0034(12) -0.0727(15)
C1B 0.0516(15) 0.0577(16) 0.0587(17) -0.0068(13) -0.0005(12) -0.0244(13)
C2B 0.0585(16) 0.0664(18) 0.0549(16) -0.0055(13) -0.0009(13) -0.0278(14)
C3B 0.0609(17) 0.081(2) 0.0606(18) -0.0057(15) 0.0009(14) -0.0385(16)
C4B 0.0581(17) 0.076(2) 0.069(2) -0.0058(15) -0.0111(14) -0.0336(15)
C5B 0.0688(18) 0.079(2) 0.0559(17) -0.0016(15) -0.0089(14) -0.0373(16)
C6B 0.0654(17) 0.0689(19) 0.0572(17) -0.0018(14) -0.0017(14) -0.0345(15)
C7B 0.0598(17) 0.0679(18) 0.0569(17) -0.0100(14) 0.0028(13) -0.0314(14)
C8B 0.0627(18) 0.082(2) 0.0708(19) -0.0077(16) -0.0062(15) -0.0406(16)
C9B 0.072(2) 0.099(2) 0.072(2) -0.0171(18) -0.0049(16) -0.0485(19)
C10B 0.089(2) 0.112(3) 0.0611(19) -0.0150(18) -0.0035(16) -0.063(2)
C11B 0.0573(17) 0.075(2) 0.0626(18) -0.0046(15) -0.0083(14) -0.0358(15)
C12B 0.088(2) 0.085(2) 0.071(2) -0.0171(18) 0.0005(18) -0.0385(19)
C13B 0.098(3) 0.140(4) 0.064(2) -0.030(2) 0.0116(19) -0.062(3)
C14B 0.111(3) 0.122(3) 0.065(2) 0.008(2) -0.020(2) -0.081(3)
C15B 0.100(3) 0.081(2) 0.109(3) 0.014(2) -0.021(3) -0.044(2)
C16B 0.073(2) 0.088(3) 0.101(3) -0.009(2) 0.0049(19) -0.030(2)
C17B 0.120(3) 0.094(3) 0.086(3) -0.013(2) -0.015(2) -0.061(3)
C18B 0.146(4) 0.168(4) 0.117(4) -0.005(3) -0.036(3) -0.115(4)
C19B 0.087(2) 0.115(3) 0.065(2) -0.0079(18) 0.0053(17) -0.066(2)
C20B 0.092(2) 0.120(3) 0.0593(19) -0.0110(19) 0.0078(17) -0.070(2)
C21B 0.202(5) 0.200(5) 0.065(2) -0.019(3) 0.015(3) -0.153(5)
C22B 0.234(6) 0.262(7) 0.071(3) -0.033(4) 0.012(3) -0.196(6)
C23B 0.156(4) 0.210(5) 0.060(2) -0.020(3) 0.009(2) -0.129(4)
C24B 0.380(12) 0.539(16) 0.063(3) -0.010(5) 0.013(5) -0.399(13)
C25B 0.328(9) 0.451(13) 0.065(3) -0.012(5) 0.012(4) -0.342(10)
C26B 0.217(9) 0.269(10) 0.081(4) -0.040(5) 0.011(5) -0.164(8)
F1B 0.0879(13) 0.1240(16) 0.0746(12) -0.0041(11) -0.0134(10) -0.0700(12)
N1B 0.0813(17) 0.104(2) 0.0566(16) -0.0102(14) -0.0013(13) -0.0573(16)
N2B 0.0773(16) 0.0985(19) 0.0536(14) -0.0083(13) 0.0026(12) -0.0560(15)
O1B 0.0622(12) 0.0819(14) 0.0598(12) -0.0051(10) -0.0023(9) -0.0426(11)
O2B 0.0797(15) 0.0954(16) 0.0842(15) -0.0186(13) -0.0130(12) -0.0484(13)
O3B 0.152(3) 0.118(3) 0.218(4) -0.076(3) -0.022(3) -0.047(3)
O4B 0.151(3) 0.199(3) 0.0709(16) -0.0080(18) 0.0024(16) -0.139(3)
F2B 0.306(9) 0.390(11) 0.065(3) 0.012(5) -0.032(5) -0.221(8)
F3B 0.263(8) 0.378(12) 0.069(3) -0.055(6) 0.042(4) -0.215(8)
F4B 0.340(11) 0.331(10) 0.106(4) -0.064(6) 0.000(7) -0.231(9)
F2D 0.297(11) 0.372(14) 0.094(8) -0.017(9) -0.042(8) -0.188(11)
F3D 0.293(12) 0.364(13) 0.121(8) -0.109(9) 0.031(8) -0.190(11)
F4D 0.275(10) 0.359(14) 0.076(6) -0.007(9) -0.033(7) -0.235(9)

loop_
_atom_type_symbol
_atom_type_description
_atom_type_scat_dispersion_real
_atom_type_scat_dispersion_imag
_atom_type_scat_source
C C 0.0033 0.0016 'International Tables Vol C Tables 4.2.6.8 and 6.1.1.4'
H H 0.0000 0.0000 'International Tables Vol C Tables 4.2.6.8 and 6.1.1.4'
N N 0.0061 0.0033 'International Tables Vol C Tables 4.2.6.8 and 6.1.1.4'
O O 0.0106 0.0060 'International Tables Vol C Tables 4.2.6.8 and 6.1.1.4'
F F 0.0171 0.0103 'International Tables Vol C Tables 4.2.6.8 and 6.1.1.4'

loop_
_geom_angle_atom_site_label_1
_geom_angle_atom_site_label_2
_geom_angle_atom_site_label_3
_geom_angle
C6A C1A C2A 118.8(3)
C6A C1A C7A 118.8(3)
C2A C1A C7A 122.4(2)
N2A C2A C3A 122.1(3)
N2A C2A C1A 118.9(2)
C3A C2A C1A 119.0(3)
C4A C3A C2A 118.8(3)
C4A C3A H3A 120.6
C2A C3A H3A 120.6
F1A C4A C5A 119.2(3)
F1A C4A C3A 117.0(3)
C5A C4A C3A 123.8(3)
C4A C5A C6A 117.4(3)
C4A C5A H5A 121.3
C6A C5A H5A 121.3
C5A C6A C1A 122.3(3)
C5A C6A H6A 118.9
C1A C6A H6A 118.9
N1A C7A O1A 125.8(3)
N1A C7A C1A 123.4(3)
O1A C7A C1A 110.8(2)
O1A C8A C9A 107.5(2)
O1A C8A C11A 106.1(2)
C9A C8A C11A 116.0(3)
O1A C8A H8A 109.1
C9A C8A H8A 109.1
C11A C8A H8A 109.1
O2A C9A C8A 107.0(3)
O2A C9A C10A 108.7(3)
C8A C9A C10A 109.7(3)
O2A C9A H9A 110.5
C8A C9A H9A 110.5
C10A C9A H9A 110.5
N1A C10A C9A 113.9(3)
N1A C10A H10A 108.8
C9A C10A H10A 108.8
N1A C10A H10B 108.8
C9A C10A H10B 108.8
H10A C10A H10B 107.7
C16A C11A C12A 118.0(3)
C16A C11A C8A 120.0(3)
C12A C11A C8A 121.9(3)
C11A C12A C13A 120.8(3)
C11A C12A H12A 119.6
C13A C12A H12A 119.6
C14A C13A C12A 119.8(4)
C14A C13A H13A 120.1
C12A C13A H13A 120.1
C15A C14A C13A 119.8(4)
C15A C14A H14A 120.1
C13A C14A H14A 120.1
C14A C15A C16A 120.5(4)
C14A C15A H15A 119.7
C16A C15A H15A 119.7
C11A C16A C15A 121.0(3)
C11A C16A H16A 119.5
C15A C16A H16A 119.5
O3A C17A O2A 122.6(4)
O3A C17A C18A 126.0(5)
O2A C17A C18A 111.4(5)
C17A C18A H18A 109.5
C17A C18A H18B 109.5
H18A C18A H18B 109.5
C17A C18A H18C 109.5
H18A C18A H18C 109.5
H18B C18A H18C 109.5
O4A C19A N2A 123.8(3)
O4A C19A C20A 120.4(3)
N2A C19A C20A 115.9(3)
C21A C20A C25A 117.2(3)
C21A C20A C19A 124.6(3)
C25A C20A C19A 118.1(3)
C20A C21A C22A 121.3(3)
C20A C21A H21A 119.3
C22A C21A H21A 119.3
C23A C22A C21A 119.9(4)
C23A C22A H22A 120.1
C21A C22A H22A 120.1
C24A C23A C22A 119.5(4)
C24A C23A C26A 121.8(4)
C22A C23A C26A 118.7(4)
C23A C24A C25A 120.1(3)
C23A C24A H24A 119.9
C25A C24A H24A 119.9
C24A C25A C20A 121.9(3)
C24A C25A H25A 119.0
C20A C25A H25A 119.0
F4A C26A F2A 106.1(8)
F4A C26A F3A 105.7(8)
F2A C26A F3A 100.6(5)
F4A C26A C23A 118.5(5)
F2A C26A C23A 113.0(7)
F3A C26A C23A 111.2(7)
C7A N1A C10A 120.0(3)
C19A N2A C2A 129.2(2)
C19A N2A H2A 115.4
C2A N2A H2A 115.4
C7A O1A C8A 117.1(2)
C17A O2A C9A 117.3(3)
C6B C1B C2B 118.0(3)
C6B C1B C7B 119.4(2)
C2B C1B C7B 122.6(3)
N2B C2B C3B 122.2(2)
N2B C2B C1B 118.8(3)
C3B C2B C1B 119.0(3)
C4B C3B C2B 119.3(3)
C4B C3B H3B 120.3
C2B C3B H3B 120.3
C3B C4B F1B 118.0(3)
C3B C4B C5B 123.7(3)
F1B C4B C5B 118.3(3)
C4B C5B C6B 117.0(3)
C4B C5B H5B 121.5
C6B C5B H5B 121.5
C5B C6B C1B 122.9(3)
C5B C6B H6B 118.5
C1B C6B H6B 118.5
N1B C7B O1B 125.4(3)
N1B C7B C1B 123.0(3)
O1B C7B C1B 111.5(2)
O1B C8B C9B 108.9(2)
O1B C8B C11B 108.2(2)
C9B C8B C11B 116.2(3)
O1B C8B H8B 107.7
C9B C8B H8B 107.7
C11B C8B H8B 107.7
O2B C9B C8B 107.9(3)
O2B C9B C10B 109.6(3)
C8B C9B C10B 110.6(3)
O2B C9B H9B 109.6
C8B C9B H9B 109.6
C10B C9B H9B 109.6
N1B C10B C9B 113.3(3)
N1B C10B H10C 108.9
C9B C10B H10C 108.9
N1B C10B H10D 108.9
C9B C10B H10D 108.9
H10C C10B H10D 107.7
C12B C11B C16B 117.4(3)
C12B C11B C8B 119.1(3)
C16B C11B C8B 123.5(3)
C11B C12B C13B 121.1(4)
C11B C12B H12B 119.5
C13B C12B H12B 119.5
C14B C13B C12B 120.5(4)
C14B C13B H13B 119.7
C12B C13B H13B 119.7
C13B C14B C15B 119.6(4)
C13B C14B H14B 120.2
C15B C14B H14B 120.2
C14B C15B C16B 120.0(4)
C14B C15B H15B 120.0
C16B C15B H15B 120.0
C15B C16B C11B 121.4(4)
C15B C16B H16B 119.3
C11B C16B H16B 119.3
O3B C17B O2B 123.3(4)
O3B C17B C18B 125.3(4)
O2B C17B C18B 111.4(5)
C17B C18B H18D 109.5
C17B C18B H18E 109.5
H18D C18B H18E 109.5
C17B C18B H18F 109.5
H18D C18B H18F 109.5
H18E C18B H18F 109.5
O4B C19B N2B 124.3(3)
O4B C19B C20B 120.0(3)
N2B C19B C20B 115.6(3)
C21B C20B C25B 115.0(4)
C21B C20B C19B 126.0(3)
C25B C20B C19B 118.8(4)
C20B C21B C22B 122.1(4)
C20B C21B H21B 118.9
C22B C21B H21B 118.9
C23B C22B C21B 122.7(5)
C23B C22B H22B 118.7
C21B C22B H22B 118.7
C22B C23B C24B 116.3(5)
C22B C23B C26B 123.3(5)
C24B C23B C26B 120.2(5)
C23B C24B C25B 122.0(5)
C23B C24B H24B 119.0
C25B C24B H24B 119.0
C20B C25B C24B 121.2(6)
C20B C25B H25B 119.4
C24B C25B H25B 119.4
F3B C26B F4B 106.0(10)
F2D C26B F4D 38.3(14)
F2D C26B F3D 132.7(13)
F4D C26B F3D 109.3(14)
F3B C26B F2B 72.5(8)
F4B C26B F2B 129.8(10)
F3B C26B C23B 113.4(6)
F2D C26B C23B 112.8(10)
F4B C26B C23B 113.3(7)
F4D C26B C23B 111.1(9)
F3D C26B C23B 111.7(9)
F2B C26B C23B 112.6(6)
C7B N1B C10B 121.0(3)
C19B N2B C2B 129.1(3)
C19B N2B H2B 115.4
C2B N2B H2B 115.4
C7B O1B C8B 115.9(2)
C17B O2B C9B 119.4(3)

loop_
_geom_bond_atom_site_label_1
_geom_bond_atom_site_label_2
_geom_bond_distance
C1A C6A 1.382(4)
C1A C2A 1.411(4)
C1A C7A 1.488(4)
C2A N2A 1.395(3)
C2A C3A 1.398(4)
C3A C4A 1.369(4)
C3A H3A 0.9300
C4A F1A 1.356(3)
C4A C5A 1.356(5)
C5A C6A 1.379(4)
C5A H5A 0.9300
C6A H6A 0.9300
C7A N1A 1.260(4)
C7A O1A 1.359(3)
C8A O1A 1.452(3)
C8A C9A 1.499(5)
C8A C11A 1.517(4)
C8A H8A 0.9800
C9A O2A 1.435(4)
C9A C10A 1.516(5)
C9A H9A 0.9800
C10A N1A 1.459(4)
C10A H10A 0.9700
C10A H10B 0.9700
C11A C16A 1.362(4)
C11A C12A 1.371(5)
C12A C13A 1.381(5)
C12A H12A 0.9300
C13A C14A 1.358(5)
C13A H13A 0.9300
C14A C15A 1.347(5)
C14A H14A 0.9300
C15A C16A 1.371(5)
C15A H15A 0.9300
C16A H16A 0.9300
C17A O3A 1.176(6)
C17A O2A 1.321(6)
C17A C18A 1.503(6)
C18A H18A 0.9600
C18A H18B 0.9600
C18A H18C 0.9600
C19A O4A 1.224(3)
C19A N2A 1.354(4)
C19A C20A 1.491(4)
C20A C21A 1.366(5)
C20A C25A 1.367(4)
C21A C22A 1.375(5)
C21A H21A 0.9300
C22A C23A 1.367(5)
C22A H22A 0.9300
C23A C24A 1.348(6)
C23A C26A 1.486(7)
C24A C25A 1.366(5)
C24A H24A 0.9300
C25A H25A 0.9300
C26A F4A 1.233(6)
C26A F2A 1.284(10)
C26A F3A 1.315(9)
N2A H2A 0.8600
C1B C6B 1.382(4)
C1B C2B 1.421(4)
C1B C7B 1.486(4)
C2B N2B 1.391(4)
C2B C3B 1.397(4)
C3B C4B 1.355(4)
C3B H3B 0.9300
C4B F1B 1.358(3)
C4B C5B 1.368(4)
C5B C6B 1.378(4)
C5B H5B 0.9300
C6B H6B 0.9300
C7B N1B 1.259(4)
C7B O1B 1.371(3)
C8B O1B 1.450(3)
C8B C9B 1.484(5)
C8B C11B 1.511(4)
C8B H8B 0.9800
C9B O2B 1.430(4)
C9B C10B 1.508(5)
C9B H9B 0.9800
C10B N1B 1.464(4)
C10B H10C 0.9700
C10B H10D 0.9700
C11B C12B 1.364(4)
C11B C16B 1.380(5)
C12B C13B 1.381(5)
C12B H12B 0.9300
C13B C14B 1.352(6)
C13B H13B 0.9300
C14B C15B 1.357(6)
C14B H14B 0.9300
C15B C16B 1.374(5)
C15B H15B 0.9300
C16B H16B 0.9300
C17B O3B 1.175(5)
C17B O2B 1.307(5)
C17B C18B 1.488(6)
C18B H18D 0.9600
C18B H18E 0.9600
C18B H18F 0.9600
C19B O4B 1.216(4)
C19B N2B 1.350(4)
C19B C20B 1.497(5)
C20B C21B 1.315(5)
C20B C25B 1.342(6)
C21B C22B 1.379(6)
C21B H21B 0.9300
C22B C23B 1.284(6)
C22B H22B 0.9300
C23B C24B 1.318(8)
C23B C26B 1.490(7)
C24B C25B 1.377(8)
C24B H24B 0.9300
C25B H25B 0.9300
C26B F3B 1.306(8)
C26B F2D 1.318(9)
C26B F4B 1.325(8)
C26B F4D 1.332(9)
C26B F3D 1.341(9)
C26B F2B 1.345(8)
N2B H2B 0.8600

loop_
_geom_torsion_atom_site_label_1
_geom_torsion_atom_site_label_2
_geom_torsion_atom_site_label_3
_geom_torsion_atom_site_label_4
_geom_torsion
C6A C1A C2A N2A -179.1(3)
C7A C1A C2A N2A 2.7(4)
C6A C1A C2A C3A 0.8(4)
C7A C1A C2A C3A -177.5(3)
N2A C2A C3A C4A 179.3(3)
C1A C2A C3A C4A -0.6(4)
C2A C3A C4A F1A 180.0(3)
C2A C3A C4A C5A 0.3(5)
F1A C4A C5A C6A -179.9(3)
C3A C4A C5A C6A -0.2(5)
C4A C5A C6A C1A 0.4(5)
C2A C1A C6A C5A -0.7(5)
C7A C1A C6A C5A 177.6(3)
C6A C1A C7A N1A -176.9(3)
C2A C1A C7A N1A 1.4(5)
C6A C1A C7A O1A 4.2(4)
C2A C1A C7A O1A -177.5(2)
O1A C8A C9A O2A 174.7(3)
C11A C8A C9A O2A -66.9(4)
O1A C8A C9A C10A 56.9(4)
C11A C8A C9A C10A 175.3(3)
O2A C9A C10A N1A -158.5(3)
C8A C9A C10A N1A -41.8(4)
O1A C8A C11A C16A -119.0(3)
C9A C8A C11A C16A 121.8(4)
O1A C8A C11A C12A 57.4(4)
C9A C8A C11A C12A -61.8(4)
C16A C11A C12A C13A 1.4(5)
C8A C11A C12A C13A -175.1(3)
C11A C12A C13A C14A -1.6(6)
C12A C13A C14A C15A 0.8(7)
C13A C14A C15A C16A 0.2(7)
C12A C11A C16A C15A -0.4(6)
C8A C11A C16A C15A 176.2(4)
C14A C15A C16A C11A -0.4(7)
O4A C19A C20A C21A 175.3(4)
N2A C19A C20A C21A -5.1(6)
O4A C19A C20A C25A -4.2(5)
N2A C19A C20A C25A 175.5(3)
C25A C20A C21A C22A -0.5(8)
C19A C20A C21A C22A -179.9(5)
C20A C21A C22A C23A 0.7(10)
C21A C22A C23A C24A -0.7(9)
C21A C22A C23A C26A 179.8(7)
C22A C23A C24A C25A 0.5(8)
C26A C23A C24A C25A 179.9(7)
C23A C24A C25A C20A -0.2(8)
C21A C20A C25A C24A 0.2(7)
C19A C20A C25A C24A 179.7(4)
C24A C23A C26A F4A 171.9(8)
C22A C23A C26A F4A -8.6(13)
C24A C23A C26A F2A -63.1(11)
C22A C23A C26A F2A 116.3(8)
C24A C23A C26A F3A 49.2(11)
C22A C23A C26A F3A -131.4(7)
O1A C7A N1A C10A 1.7(5)
C1A C7A N1A C10A -177.0(3)
C9A C10A N1A C7A 12.1(5)
O4A C19A N2A C2A 0.8(5)
C20A C19A N2A C2A -178.9(3)
C3A C2A N2A C19A -1.5(5)
C1A C2A N2A C19A 178.4(3)
N1A C7A O1A C8A 16.8(5)
C1A C7A O1A C8A -164.3(2)
C9A C8A O1A C7A -46.0(4)
C11A C8A O1A C7A -170.6(2)
O3A C17A O2A C9A -6.8(7)
C18A C17A O2A C9A 172.9(3)
C8A C9A O2A C17A 143.7(3)
C10A C9A O2A C17A -97.9(4)
C6B C1B C2B N2B 179.2(3)
C7B C1B C2B N2B -1.2(4)
C6B C1B C2B C3B -0.2(4)
C7B C1B C2B C3B 179.3(3)
N2B C2B C3B C4B 179.9(3)
C1B C2B C3B C4B -0.7(5)
C2B C3B C4B F1B -178.4(3)
C2B C3B C4B C5B 2.0(5)
C3B C4B C5B C6B -2.1(5)
F1B C4B C5B C6B 178.3(3)
C4B C5B C6B C1B 1.1(5)
C2B C1B C6B C5B 0.1(4)
C7B C1B C6B C5B -179.5(3)
C6B C1B C7B N1B 174.7(3)
C2B C1B C7B N1B -4.8(5)
C6B C1B C7B O1B -5.3(4)
C2B C1B C7B O1B 175.1(2)
O1B C8B C9B O2B -176.2(2)
C11B C8B C9B O2B 61.4(4)
O1B C8B C9B C10B -56.4(4)
C11B C8B C9B C10B -178.8(3)
O2B C9B C10B N1B 158.6(3)
C8B C9B C10B N1B 39.7(4)
O1B C8B C11B C12B 103.0(3)
C9B C8B C11B C12B -134.2(3)
O1B C8B C11B C16B -78.5(4)
C9B C8B C11B C16B 44.3(4)
C16B C11B C12B C13B -0.2(5)
C8B C11B C12B C13B 178.4(3)
C11B C12B C13B C14B 1.0(6)
C12B C13B C14B C15B -0.9(6)
C13B C14B C15B C16B 0.0(6)
C14B C15B C16B C11B 0.8(6)
C12B C11B C16B C15B -0.7(5)
C8B C11B C16B C15B -179.2(3)
O4B C19B C20B C21B 168.7(5)
N2B C19B C20B C21B -11.8(7)
O4B C19B C20B C25B -17.2(8)
N2B C19B C20B C25B 162.4(6)
C25B C20B C21B C22B 6.7(10)
C19B C20B C21B C22B -179.0(6)
C20B C21B C22B C23B 0.6(11)
C21B C22B C23B C24B -6.5(12)
C21B C22B C23B C26B 178.6(7)
C22B C23B C24B C25B 4.9(15)
C26B C23B C24B C25B 180.0(9)
C21B C20B C25B C24B -8.1(13)
C19B C20B C25B C24B 177.1(8)
C23B C24B C25B C20B 2.6(17)
C22B C23B C26B F3B -136.7(11)
C24B C23B C26B F3B 48.6(14)
C22B C23B C26B F2D 83.1(17)
C24B C23B C26B F2D -91.6(16)
C22B C23B C26B F4B -15.7(16)
C24B C23B C26B F4B 169.6(13)
C22B C23B C26B F4D 42(2)
C24B C23B C26B F4D -132.9(18)
C22B C23B C26B F3D -80.6(14)
C24B C23B C26B F3D 104.7(15)
C22B C23B C26B F2B 143.4(9)
C24B C23B C26B F2B -31.3(12)
O1B C7B N1B C10B -1.4(5)
C1B C7B N1B C10B 178.6(3)
C9B C10B N1B C7B -10.7(5)
O4B C19B N2B C2B -3.7(7)
C20B C19B N2B C2B 176.8(3)
C3B C2B N2B C19B -5.1(5)
C1B C2B N2B C19B 175.5(3)
N1B C7B O1B C8B -17.4(4)
C1B C7B O1B C8B 162.7(2)
C9B C8B O1B C7B 46.0(4)
C11B C8B O1B C7B 173.1(2)
O3B C17B O2B C9B 0.2(6)
C18B C17B O2B C9B -179.5(3)
C8B C9B O2B C17B -134.3(3)
C10B C9B O2B C17B 105.2(4)
